data_1542931
loop_
_publ_author_name
'Inturi, Bharathkumar'
'Roopashree, K. R.'
'Pujar, Gurubasavaraj V.'
'Mohammed, Irfan Ali'
'Devarajegowda, H. C.'

_publ_section_title
;
 2-Methoxy-4-[3-(3-nitrophenyl)-4,5-dihydro-1<i>H</i>-pyrazol-5-yl]phenol
;
_journal_coeditor_code SU4019
_journal_issue 3
_journal_name_full IUCrData
_journal_page_first x160466
_journal_paper_doi 10.1107/S2414314616004661
_journal_volume 1
_journal_year 2016
_chemical_formula_iupac 'C16 H15 N3 O4'
_chemical_formula_moiety 'C16 H15 N3 O4'
_chemical_formula_sum 'C16 H15 N3 O4'
_chemical_formula_weight 313.31
_chemical_melting_point 300
_chemical_name_systematic
;
2-Methoxy-4-[3-(3-nitrophenyl)-4,5-dihydro-1<i>H</i>-pyrazol-5-yl]phenol
;
_space_group_crystal_system monoclinic
_space_group_IT_number 14
_space_group_name_Hall '-P 2ybc'
_space_group_name_H-M_alt 'P 1 21/c 1'
_symmetry_space_group_name_Hall '-P 2ybc'
_symmetry_space_group_name_H-M 'P 1 21/c 1'
_atom_sites_solution_hydrogens mixed
_atom_sites_solution_primary direct
_atom_sites_solution_secondary difmap
_audit_creation_method SHELXL-2014/7
_cell_angle_alpha 90
_cell_angle_beta 98.495(4)
_cell_angle_gamma 90
_cell_formula_units_Z 4
_cell_length_a 13.1432(11)
_cell_length_b 13.6130(12)
_cell_length_c 8.3381(7)
_cell_measurement_reflns_used 2436
_cell_measurement_temperature 296(2)
_cell_measurement_theta_max 64.533
_cell_measurement_theta_min 4.703
_cell_volume 1475.5(2)
_computing_cell_refinement
;
SAINT (Bruker, 2001)
;
_computing_data_collection
;
SMART (Bruker, 2001)
;
_computing_data_reduction
;
SAINT (Bruker, 2001)
;
_computing_molecular_graphics
;
ORTEP-3 for Windows (Farrugia, 2012) and Mercury (Macrae <i>et al.</i>,
2008)
;
_computing_publication_material
;
SHELXL2014 (Sheldrick, 2015) and PLATON (Spek, 2009)
;
_computing_structure_refinement
;
SHELXL2014 (Sheldrick, 2015)
;
_computing_structure_solution
;
SHELXS97 (Sheldrick, 2008)
;
_diffrn_ambient_temperature 296(2)
_diffrn_measured_fraction_theta_full 0.983
_diffrn_measured_fraction_theta_max 0.983
_diffrn_measurement_device_type 'Bruker SMART CCD area-detector'
_diffrn_measurement_method '\w and \f scans'
_diffrn_radiation_monochromator graphite
_diffrn_radiation_source 'fine-focus sealed tube'
_diffrn_radiation_type CuK\a
_diffrn_radiation_wavelength 1.54178
_diffrn_reflns_av_R_equivalents 0.0407
_diffrn_reflns_limit_h_max 15
_diffrn_reflns_limit_h_min -15
_diffrn_reflns_limit_k_max 15
_diffrn_reflns_limit_k_min -15
_diffrn_reflns_limit_l_max 9
_diffrn_reflns_limit_l_min -7
_diffrn_reflns_number 12553
_diffrn_reflns_theta_full 64.533
_diffrn_reflns_theta_max 64.533
_diffrn_reflns_theta_min 4.703
_exptl_absorpt_coefficient_mu 0.863
_exptl_absorpt_correction_T_max 1.0000
_exptl_absorpt_correction_T_min 0.7700
_exptl_absorpt_correction_type multi-scan
_exptl_absorpt_process_details
;
(SADABS; Bruker, 2001)
;
_exptl_crystal_colour colourless
_exptl_crystal_density_diffrn 1.410
_exptl_crystal_description prism
_exptl_crystal_F_000 656
_exptl_crystal_size_max 0.24
_exptl_crystal_size_mid 0.20
_exptl_crystal_size_min 0.12
_refine_diff_density_max 0.225
_refine_diff_density_min -0.224
_refine_ls_extinction_method none
_refine_ls_goodness_of_fit_ref 0.998
_refine_ls_hydrogen_treatment mixed
_refine_ls_matrix_type full
_refine_ls_number_parameters 264
_refine_ls_number_reflns 2436
_refine_ls_number_restraints 0
_refine_ls_restrained_S_all 0.998
_refine_ls_R_factor_all 0.0456
_refine_ls_R_factor_gt 0.0391
_refine_ls_shift/su_max 0.000
_refine_ls_shift/su_mean 0.000
_refine_ls_structure_factor_coef Fsqd
_refine_ls_weighting_details 'w=1/[\s^2^(Fo^2^)+(0.0633P)^2^+0.3151P] where P=(Fo^2^+2Fc^2^)/3'
_refine_ls_weighting_scheme calc
_refine_ls_wR_factor_gt 0.1059
_refine_ls_wR_factor_ref 0.1125
_reflns_number_gt 2094
_reflns_number_total 2436
_reflns_threshold_expression 'I > 2\s(I)'
_cod_data_source_file su4019sup1.cif
_cod_data_source_block I
_cod_database_code 1542931
_shelx_space_group_comment
;
The symmetry employed for this shelxl refinement is uniquely defined
by the following loop, which should always be used as a source of
symmetry information in preference to the above space-group names.
They are only intended as comments.
;

loop_
_space_group_symop_operation_xyz
'x, y, z'
'-x, y+1/2, -z+1/2'
'-x, -y, -z'
'x, -y-1/2, z-1/2'

loop_
_atom_site_type_symbol
_atom_site_label
_atom_site_fract_x
_atom_site_fract_y
_atom_site_fract_z
_atom_site_U_iso_or_equiv
_atom_site_adp_type
_atom_site_calc_flag
_atom_site_occupancy
O O1 0.47950(12) 0.38474(13) 1.00496(16) 0.0866(5) Uani d 1
O O2 0.64242(13) 0.39816(17) 1.0087(2) 0.1116(6) Uani d 1
O O3 -0.12236(9) 0.41880(10) -0.30456(14) 0.0649(4) Uani d 1
H H3 -0.1027 0.4622 -0.3609 0.097 Uiso calc 1
O O4 0.06043(9) 0.50817(9) -0.28614(13) 0.0600(3) Uani d 1
N N5 0.55509(13) 0.38872(12) 0.93716(19) 0.0696(4) Uani d 1
N N6 0.24426(10) 0.37549(11) 0.49118(16) 0.0555(4) Uani d 1
N N7 0.15583(11) 0.37666(12) 0.37290(16) 0.0574(4) Uani d 1
C C8 0.15531(15) 0.55902(15) -0.2786(2) 0.0599(5) Uani d 1
C C9 0.05066(11) 0.44201(11) -0.16650(17) 0.0457(4) Uani d 1
C C10 0.12593(12) 0.41954(12) -0.03695(18) 0.0481(4) Uani d 1
C C11 0.10725(12) 0.34898(11) 0.07692(18) 0.0484(4) Uani d 1
C C12 0.01357(13) 0.30044(13) 0.0551(2) 0.0548(4) Uani d 1
C C13 -0.06238(13) 0.32419(13) -0.0724(2) 0.0550(4) Uani d 1
C C14 -0.04530(12) 0.39581(12) -0.18145(18) 0.0491(4) Uani d 1
C C15 0.18282(13) 0.32519(13) 0.22660(18) 0.0527(4) Uani d 1
C C16 0.29462(13) 0.35523(15) 0.23767(19) 0.0528(4) Uani d 1
C C17 0.32268(12) 0.36558(11) 0.41811(18) 0.0467(4) Uani d 1
C C18 0.42759(12) 0.36985(11) 0.50882(19) 0.0469(4) Uani d 1
C C19 0.51340(14) 0.36513(13) 0.4293(2) 0.0578(4) Uani d 1
C C20 0.61173(15) 0.36814(15) 0.5153(3) 0.0682(5) Uani d 1
C C21 0.62715(15) 0.37541(14) 0.6818(3) 0.0640(5) Uani d 1
C C22 0.54125(13) 0.38058(12) 0.7590(2) 0.0537(4) Uani d 1
C C23 0.44264(13) 0.37823(12) 0.6769(2) 0.0492(4) Uani d 1
H H8A 0.1453(15) 0.6004(15) -0.375(3) 0.075(6) Uiso d 1
H H8B 0.1670(15) 0.6010(15) -0.177(3) 0.069(5) Uiso d 1
H H8C 0.2140(16) 0.5119(15) -0.281(2) 0.074(6) Uiso d 1
H H10 0.1931(13) 0.4536(13) -0.027(2) 0.055(4) Uiso d 1
H H12 0.0020(14) 0.2500(14) 0.131(2) 0.065(5) Uiso d 1
H H13 -0.1337(14) 0.2891(13) -0.083(2) 0.062(5) Uiso d 1
H H15 0.1804(14) 0.2515(15) 0.249(2) 0.067(5) Uiso d 1
H H16A 0.3339(15) 0.3090(15) 0.188(2) 0.069(5) Uiso d 1
H H16B 0.3027(14) 0.4186(16) 0.188(2) 0.067(5) Uiso d 1
H H19 0.5030(15) 0.3598(14) 0.314(3) 0.072(6) Uiso d 1
H H20 0.6710(17) 0.3609(15) 0.457(3) 0.080(6) Uiso d 1
H H21 0.6912(18) 0.3768(15) 0.741(3) 0.081(7) Uiso d 1
H H23 0.3874(15) 0.3834(13) 0.729(2) 0.063(5) Uiso d 1
H H7 0.1015(17) 0.3524(15) 0.413(3) 0.076(6) Uiso d 1

loop_
_atom_site_aniso_label
_atom_site_aniso_U_11
_atom_site_aniso_U_22
_atom_site_aniso_U_33
_atom_site_aniso_U_12
_atom_site_aniso_U_13
_atom_site_aniso_U_23
O1 0.0900(11) 0.1241(13) 0.0460(7) -0.0160(9) 0.0117(7) 0.0019(7)
O2 0.0804(10) 0.1741(18) 0.0700(10) -0.0177(10) -0.0230(8) -0.0032(10)
O3 0.0575(7) 0.0804(8) 0.0524(7) -0.0051(6) -0.0067(5) 0.0029(6)
O4 0.0588(7) 0.0743(8) 0.0453(6) -0.0031(5) 0.0028(5) 0.0145(5)
N5 0.0723(10) 0.0803(11) 0.0516(9) -0.0099(8) -0.0066(8) 0.0043(7)
N6 0.0522(8) 0.0750(9) 0.0393(7) -0.0001(6) 0.0061(6) 0.0035(6)
N7 0.0499(8) 0.0837(10) 0.0383(7) -0.0016(7) 0.0061(6) 0.0030(7)
C8 0.0628(11) 0.0688(12) 0.0501(10) -0.0031(9) 0.0152(8) 0.0092(9)
C9 0.0539(8) 0.0501(9) 0.0338(8) 0.0037(7) 0.0088(6) 0.0002(6)
C10 0.0503(8) 0.0539(9) 0.0404(8) -0.0007(7) 0.0071(7) -0.0013(7)
C11 0.0577(9) 0.0504(9) 0.0372(8) 0.0039(7) 0.0071(7) -0.0003(6)
C12 0.0647(10) 0.0526(9) 0.0484(9) -0.0046(8) 0.0128(8) 0.0044(7)
C13 0.0570(9) 0.0573(10) 0.0508(9) -0.0061(8) 0.0080(8) -0.0044(8)
C14 0.0534(9) 0.0543(9) 0.0390(8) 0.0016(7) 0.0041(7) -0.0081(7)
C15 0.0649(10) 0.0511(9) 0.0412(8) 0.0012(8) 0.0049(7) 0.0046(7)
C16 0.0562(9) 0.0622(11) 0.0399(9) 0.0087(8) 0.0070(7) 0.0004(8)
C17 0.0540(9) 0.0477(8) 0.0387(8) 0.0022(6) 0.0081(7) 0.0047(6)
C18 0.0528(9) 0.0451(8) 0.0430(8) 0.0010(6) 0.0085(7) 0.0044(6)
C19 0.0612(10) 0.0660(11) 0.0485(10) 0.0005(8) 0.0158(8) 0.0066(8)
C20 0.0551(10) 0.0825(13) 0.0710(13) -0.0003(9) 0.0225(9) 0.0084(10)
C21 0.0501(10) 0.0712(12) 0.0691(12) -0.0045(8) 0.0034(9) 0.0087(9)
C22 0.0570(9) 0.0562(9) 0.0462(9) -0.0052(7) 0.0022(7) 0.0063(7)
C23 0.0512(9) 0.0532(9) 0.0437(9) -0.0022(7) 0.0091(7) 0.0045(7)

loop_
_atom_type_symbol
_atom_type_description
_atom_type_scat_dispersion_real
_atom_type_scat_dispersion_imag
_atom_type_scat_source
C C 0.0181 0.0091 'International Tables Vol C Tables 4.2.6.8 and 6.1.1.4'
H H 0.0000 0.0000 'International Tables Vol C Tables 4.2.6.8 and 6.1.1.4'
N N 0.0311 0.0180 'International Tables Vol C Tables 4.2.6.8 and 6.1.1.4'
O O 0.0492 0.0322 'International Tables Vol C Tables 4.2.6.8 and 6.1.1.4'

loop_
_geom_angle_atom_site_label_1
_geom_angle_atom_site_label_2
_geom_angle_atom_site_label_3
_geom_angle
C14 O3 H3 109.5
C9 O4 C8 117.81(13)
O1 N5 O2 123.54(17)
O1 N5 C22 118.55(15)
O2 N5 C22 117.90(18)
C17 N6 N7 107.88(13)
N6 N7 C15 107.18(12)
N6 N7 H7 110.9(13)
C15 N7 H7 115.4(14)
O4 C8 H8A 103.6(12)
O4 C8 H8B 109.6(11)
H8A C8 H8B 110.5(16)
O4 C8 H8C 111.0(11)
H8A C8 H8C 111.3(16)
H8B C8 H8C 110.7(16)
O4 C9 C10 125.58(14)
O4 C9 C14 114.39(13)
C10 C9 C14 120.03(14)
C9 C10 C11 120.27(15)
C9 C10 H10 119.1(10)
C11 C10 H10 120.6(10)
C12 C11 C10 118.71(15)
C12 C11 C15 117.99(14)
C10 C11 C15 123.26(15)
C11 C12 C13 121.03(16)
C11 C12 H12 118.5(11)
C13 C12 H12 120.4(11)
C14 C13 C12 120.26(16)
C14 C13 H13 120.1(10)
C12 C13 H13 119.6(10)
O3 C14 C13 118.94(14)
O3 C14 C9 121.48(14)
C13 C14 C9 119.56(14)
N7 C15 C11 111.56(13)
N7 C15 C16 99.72(13)
C11 C15 C16 120.38(14)
N7 C15 H15 107.2(10)
C11 C15 H15 109.0(11)
C16 C15 H15 108.1(10)
C17 C16 C15 100.30(13)
C17 C16 H16A 115.4(12)
C15 C16 H16A 112.4(11)
C17 C16 H16B 108.5(11)
C15 C16 H16B 112.4(11)
H16A C16 H16B 107.8(16)
N6 C17 C18 120.68(14)
N6 C17 C16 113.02(14)
C18 C17 C16 126.23(14)
C23 C18 C19 118.64(16)
C23 C18 C17 120.26(14)
C19 C18 C17 121.10(15)
C20 C19 C18 120.82(17)
C20 C19 H19 120.6(12)
C18 C19 H19 118.6(12)
C21 C20 C19 120.82(18)
C21 C20 H20 119.7(13)
C19 C20 H20 119.3(13)
C20 C21 C22 117.69(18)
C20 C21 H21 122.3(14)
C22 C21 H21 120.0(14)
C23 C22 C21 122.83(17)
C23 C22 N5 118.12(16)
C21 C22 N5 119.05(16)
C22 C23 C18 119.19(15)
C22 C23 H23 121.6(12)
C18 C23 H23 119.2(12)

loop_
_geom_bond_atom_site_label_1
_geom_bond_atom_site_label_2
_geom_bond_distance
O1 N5 1.215(2)
O2 N5 1.219(2)
O3 C14 1.3676(19)
O3 H3 0.8200
O4 C9 1.3640(18)
O4 C8 1.419(2)
N5 C22 1.474(2)
N6 C17 1.280(2)
N6 N7 1.409(2)
N7 C15 1.494(2)
N7 H7 0.89(2)
C8 H8A 0.98(2)
C8 H8B 1.02(2)
C8 H8C 1.01(2)
C9 C10 1.387(2)
C9 C14 1.398(2)
C10 C11 1.398(2)
C10 H10 0.990(17)
C11 C12 1.385(2)
C11 C15 1.511(2)
C12 C13 1.384(2)
C12 H12 0.96(2)
C13 C14 1.374(2)
C13 H13 1.045(18)
C15 C16 1.515(2)
C15 H15 1.02(2)
C16 C17 1.502(2)
C16 H16A 0.95(2)
C16 H16B 0.97(2)
C17 C18 1.473(2)
C18 C23 1.390(2)
C18 C19 1.392(2)
C19 C20 1.383(3)
C19 H19 0.95(2)
C20 C21 1.377(3)
C20 H20 0.98(2)
C21 C22 1.381(3)
C21 H21 0.91(2)
C22 C23 1.374(2)
C23 H23 0.902(19)

loop_
_geom_hbond_atom_site_label_D
_geom_hbond_atom_site_label_H
_geom_hbond_atom_site_label_A
_geom_hbond_site_symmetry_A
_geom_hbond_distance_DH
_geom_hbond_distance_HA
_geom_hbond_distance_DA
_geom_hbond_angle_DHA
_geom_hbond_publ_flag
O3 H3 N7 3_565 0.82 2.31 2.863(2) 126 yes
C19 H19 O1 1_554 0.95(2) 2.57(2) 3.510(2) 168.0(16) yes
C21 H21 O3 1_656 0.91(2) 2.60(2) 3.330(2) 137.8(19) yes

loop_
_geom_torsion_atom_site_label_1
_geom_torsion_atom_site_label_2
_geom_torsion_atom_site_label_3
_geom_torsion_atom_site_label_4
_geom_torsion
C17 N6 N7 C15 23.48(17)
C8 O4 C9 C10 -0.2(2)
C8 O4 C9 C14 179.31(15)
O4 C9 C10 C11 -178.96(14)
C14 C9 C10 C11 1.6(2)
C9 C10 C11 C12 1.7(2)
C9 C10 C11 C15 -176.05(14)
C10 C11 C12 C13 -3.1(2)
C15 C11 C12 C13 174.84(15)
C11 C12 C13 C14 1.0(3)
C12 C13 C14 O3 -178.94(14)
C12 C13 C14 C9 2.4(2)
O4 C9 C14 O3 -1.8(2)
C10 C9 C14 O3 177.69(14)
O4 C9 C14 C13 176.82(14)
C10 C9 C14 C13 -3.7(2)
N6 N7 C15 C11 -162.14(14)
N6 N7 C15 C16 -33.87(16)
C12 C11 C15 N7 -79.11(19)
C10 C11 C15 N7 98.68(18)
C12 C11 C15 C16 164.65(16)
C10 C11 C15 C16 -17.5(2)
N7 C15 C16 C17 30.07(15)
C11 C15 C16 C17 152.25(15)
N7 N6 C17 C18 175.02(13)
N7 N6 C17 C16 -2.02(19)
C15 C16 C17 N6 -19.28(19)
C15 C16 C17 C18 163.88(14)
N6 C17 C18 C23 4.3(2)
C16 C17 C18 C23 -179.11(16)
N6 C17 C18 C19 -176.06(15)
C16 C17 C18 C19 0.6(2)
C23 C18 C19 C20 0.4(2)
C17 C18 C19 C20 -179.32(16)
C18 C19 C20 C21 0.3(3)
C19 C20 C21 C22 -0.7(3)
C20 C21 C22 C23 0.4(3)
C20 C21 C22 N5 -179.81(17)
O1 N5 C22 C23 6.1(2)
O2 N5 C22 C23 -174.65(18)
O1 N5 C22 C21 -173.77(18)
O2 N5 C22 C21 5.5(3)
C21 C22 C23 C18 0.3(3)
N5 C22 C23 C18 -179.53(14)
C19 C18 C23 C22 -0.6(2)
C17 C18 C23 C22 179.03(14)

_cod_database_fobs_code 1542931
